data_4066641
loop_
_publ_author_name
'Chen, Dafa'
'Zhang, Xi'
'Xu, Shansheng'
'Song, Haibin'
'Wang, Baiquan'

_publ_section_title
;
 Pyridyl-Substituted Indenyl Ruthenium Complexes: Synthesis, Structures,
 and Reactivities
;
_journal_issue 15
_journal_name_full Organometallics
_journal_page_first 3418
_journal_paper_doi 10.1021/om100556y
_journal_volume 29
_journal_year 2010
_chemical_formula_sum 'C25 H21 N O7 Ru2'
_chemical_formula_weight 649.57
_chemical_name_systematic
; 
 ? 
;
_space_group_IT_number 2
_symmetry_cell_setting triclinic
_symmetry_space_group_name_Hall '-P 1'
_symmetry_space_group_name_H-M 'P -1'
_atom_sites_solution_hydrogens geom
_atom_sites_solution_primary direct
_atom_sites_solution_secondary difmap
_audit_creation_method SHELXL-97
_cell_angle_alpha 66.805(4)
_cell_angle_beta 66.350(5)
_cell_angle_gamma 74.733(4)
_cell_formula_units_Z 2
_cell_length_a 10.344(3)
_cell_length_b 11.453(3)
_cell_length_c 11.747(4)
_cell_measurement_reflns_used 3691
_cell_measurement_temperature 294(2)
_cell_measurement_theta_max 26.33
_cell_measurement_theta_min 2.73
_cell_volume 1162.5(6)
_computing_cell_refinement 'Bruker SMART'
_computing_data_collection 'Bruker SMART'
_computing_data_reduction 'Bruker SAINT'
_computing_molecular_graphics 'Bruker SHELXTL'
_computing_publication_material 'Bruker SHELXTL'
_computing_structure_refinement 'SHELXL-97 (Sheldrick, 1997)'
_computing_structure_solution 'SHELXS-97 (Sheldrick, 1990)'
_diffrn_ambient_temperature 294(2)
_diffrn_measured_fraction_theta_full 0.993
_diffrn_measured_fraction_theta_max 0.993
_diffrn_measurement_device_type 'CCD area detector'
_diffrn_measurement_method 'phi and omega scans'
_diffrn_radiation_monochromator graphite
_diffrn_radiation_source 'fine-focus sealed tube'
_diffrn_radiation_type MoK\a
_diffrn_radiation_wavelength 0.71073
_diffrn_reflns_av_R_equivalents 0.0181
_diffrn_reflns_av_sigmaI/netI 0.0335
_diffrn_reflns_limit_h_max 12
_diffrn_reflns_limit_h_min -11
_diffrn_reflns_limit_k_max 13
_diffrn_reflns_limit_k_min -13
_diffrn_reflns_limit_l_max 10
_diffrn_reflns_limit_l_min -13
_diffrn_reflns_number 6055
_diffrn_reflns_theta_full 25.02
_diffrn_reflns_theta_max 25.02
_diffrn_reflns_theta_min 1.95
_exptl_absorpt_coefficient_mu 1.347
_exptl_absorpt_correction_T_max 1.000000
_exptl_absorpt_correction_T_min 0.764921
_exptl_absorpt_correction_type multi-scan
_exptl_absorpt_process_details SADABS
_exptl_crystal_density_diffrn 1.856
_exptl_crystal_density_meas ?
_exptl_crystal_density_method 'not measured'
_exptl_crystal_F_000 644
_exptl_crystal_size_max 0.22
_exptl_crystal_size_mid 0.16
_exptl_crystal_size_min 0.12
_refine_diff_density_max 0.377
_refine_diff_density_min -0.422
_refine_diff_density_rms 0.072
_refine_ls_extinction_method none
_refine_ls_goodness_of_fit_ref 0.778
_refine_ls_hydrogen_treatment constr
_refine_ls_matrix_type full
_refine_ls_number_parameters 316
_refine_ls_number_reflns 4076
_refine_ls_number_restraints 0
_refine_ls_restrained_S_all 0.778
_refine_ls_R_factor_all 0.0341
_refine_ls_R_factor_gt 0.0242
_refine_ls_shift/su_max 0.002
_refine_ls_shift/su_mean 0.000
_refine_ls_structure_factor_coef Fsqd
_refine_ls_weighting_details 'calc w=1/[\s^2^(Fo^2^)+(0.0518P)^2^+2.0738P] where P=(Fo^2^+2Fc^2^)/3'
_refine_ls_weighting_scheme calc
_refine_ls_wR_factor_gt 0.0625
_refine_ls_wR_factor_ref 0.0738
_reflns_number_gt 3392
_reflns_number_total 4076
_reflns_threshold_expression >2sigma(I)
_cod_data_source_file om100556y_si_001.cif
_cod_data_source_block 070411b
_cod_depositor_comments
;
The following automatic conversions were performed:

'_symmetry_cell_setting' value 'Triclinic' changed to 'triclinic'
according to /home/saulius/struct/CIF-dictionaries/cif_core.dic
dictionary named 'cif_core.dic' version 2.4.1 from
2010-06-29.

'_exptl_absorpt_correction_type' value 'MULTI-SCAN'
changed to 'multi-scan' according to
/home/saulius/struct/CIF-dictionaries/cif_core.dic dictionary named
'cif_core.dic' version 2.4.1 from
2010-06-29.

'_refine_ls_hydrogen_treatment' value 'CONSTR' changed
to 'constr' according to
/home/saulius/struct/CIF-dictionaries/cif_core.dic dictionary named
'cif_core.dic' version 2.4.1 from 2010-06-29.

Automatic conversion script
Id: cif_fix_values 1715 2011-07-08 13:25:40Z adriana 

The following automatic conversions were performed:

'_exptl_crystal_density_meas' value 'NONE' was changed to '?' - the
value is perceived as not measured.

Automatic conversion script
Id: cif_fix_values 3008 2015-01-20 13:52:24Z robertas 
;
_cod_original_cell_volume 1162.6(6)
_cod_original_sg_symbol_H-M P-1
_cod_database_code 4066641

loop_
_symmetry_equiv_pos_as_xyz
'x, y, z'
'-x, -y, -z'

loop_
_atom_site_label
_atom_site_type_symbol
_atom_site_fract_x
_atom_site_fract_y
_atom_site_fract_z
_atom_site_U_iso_or_equiv
_atom_site_adp_type
_atom_site_occupancy
_atom_site_symmetry_multiplicity
_atom_site_calc_flag
_atom_site_refinement_flags
Ru1 Ru 0.07275(3) 0.74807(2) 0.27519(2) 0.02974(9) Uani 1 1 d .
Ru2 Ru 0.34813(3) 0.79261(3) 0.21823(3) 0.03328(9) Uani 1 1 d .
O1 O 0.1508(4) 0.5200(3) 0.1920(3) 0.0672(9) Uani 1 1 d .
O2 O 0.4567(3) 0.5256(3) 0.2239(4) 0.0726(9) Uani 1 1 d .
O3 O 0.6341(3) 0.8298(3) 0.1860(4) 0.0760(10) Uani 1 1 d .
O4 O 0.2264(4) 0.6860(3) 0.6932(3) 0.0822(11) Uani 1 1 d .
O5 O 0.2486(4) 0.4834(3) 0.7174(3) 0.0741(9) Uani 1 1 d .
O6 O 0.3623(3) 0.8613(3) 0.0068(2) 0.0486(6) Uani 1 1 d .
O7 O 0.2486(3) 0.7907(3) -0.0716(3) 0.0629(8) Uani 1 1 d .
N1 N 0.2575(3) 0.9802(3) 0.2263(3) 0.0359(6) Uani 1 1 d .
C1 C 0.1193(4) 0.6073(3) 0.2258(4) 0.0414(8) Uani 1 1 d .
C2 C 0.4137(4) 0.6280(4) 0.2207(4) 0.0465(9) Uani 1 1 d .
C3 C 0.5267(4) 0.8184(4) 0.1957(4) 0.0478(9) Uani 1 1 d .
C4 C 0.3270(4) 1.0822(4) 0.1561(4) 0.0473(9) Uani 1 1 d .
H4A H 0.4218 1.0711 0.1044 0.057 Uiso 1 1 calc R
C5 C 0.2646(5) 1.2019(4) 0.1573(4) 0.0574(11) Uani 1 1 d .
H5A H 0.3153 1.2716 0.1056 0.069 Uiso 1 1 calc R
C6 C 0.1270(5) 1.2189(4) 0.2349(4) 0.0557(11) Uani 1 1 d .
H6A H 0.0828 1.3000 0.2381 0.067 Uiso 1 1 calc R
C7 C 0.0556(4) 1.1160(3) 0.3071(4) 0.0449(9) Uani 1 1 d .
H7A H -0.0392 1.1262 0.3594 0.054 Uiso 1 1 calc R
C8 C 0.1221(4) 0.9975(3) 0.3034(3) 0.0352(7) Uani 1 1 d .
C9 C 0.0550(3) 0.8810(3) 0.3787(3) 0.0323(7) Uani 1 1 d .
C10 C -0.0880(4) 0.8628(3) 0.4124(3) 0.0361(8) Uani 1 1 d .
C11 C -0.2077(4) 0.9455(4) 0.3882(4) 0.0511(10) Uani 1 1 d .
H11A H -0.2026 1.0321 0.3413 0.061 Uiso 1 1 calc R
C12 C -0.3298(4) 0.8959(5) 0.4349(5) 0.0631(12) Uani 1 1 d .
H12A H -0.4101 0.9497 0.4195 0.076 Uiso 1 1 calc R
C13 C -0.3407(4) 0.7675(5) 0.5051(5) 0.0626(12) Uani 1 1 d .
H13A H -0.4287 0.7382 0.5389 0.075 Uiso 1 1 calc R
C14 C -0.2279(4) 0.6846(4) 0.5255(4) 0.0495(10) Uani 1 1 d .
H14A H -0.2364 0.5980 0.5701 0.059 Uiso 1 1 calc R
C15 C -0.0973(4) 0.7296(3) 0.4790(3) 0.0390(8) Uani 1 1 d .
C16 C 0.0385(4) 0.6684(3) 0.4870(3) 0.0367(8) Uani 1 1 d .
H16A H 0.0601 0.5780 0.5352 0.044 Uiso 1 1 calc R
C17 C 0.1310(4) 0.7627(3) 0.4336(3) 0.0326(7) Uani 1 1 d .
C18 C 0.2787(4) 0.7476(3) 0.4219(3) 0.0384(8) Uani 1 1 d .
H18A H 0.2943 0.8163 0.4431 0.046 Uiso 1 1 calc R
C19 C 0.3309(4) 0.6211(4) 0.5047(4) 0.0454(9) Uani 1 1 d .
H19A H 0.3113 0.5532 0.4865 0.055 Uiso 1 1 calc R
H19B H 0.4331 0.6148 0.4811 0.055 Uiso 1 1 calc R
C20 C 0.2633(4) 0.6033(4) 0.6466(4) 0.0493(10) Uani 1 1 d .
C21 C 0.1818(7) 0.4571(6) 0.8565(5) 0.0889(18) Uani 1 1 d .
H21A H 0.1762 0.3669 0.8990 0.133 Uiso 1 1 calc R
H21B H 0.0878 0.5031 0.8746 0.133 Uiso 1 1 calc R
H21C H 0.2368 0.4838 0.8891 0.133 Uiso 1 1 calc R
C22 C -0.0112(4) 0.8386(4) 0.1189(4) 0.0467(9) Uani 1 1 d .
H22A H -0.0077 0.7860 0.0699 0.056 Uiso 1 1 calc R
H22B H -0.0988 0.8964 0.1352 0.056 Uiso 1 1 calc R
C23 C 0.1142(4) 0.8873(3) 0.0859(3) 0.0400(8) Uani 1 1 d .
H23A H 0.1012 0.9757 0.0844 0.048 Uiso 1 1 calc R
C24 C 0.2498(4) 0.8465(3) 0.0054(3) 0.0415(8) Uani 1 1 d .
C25 C 0.3838(6) 0.7353(7) -0.1413(7) 0.106(2) Uani 1 1 d .
H25A H 0.3709 0.6965 -0.1944 0.158 Uiso 1 1 calc R
H25B H 0.4262 0.6715 -0.0795 0.158 Uiso 1 1 calc R
H25C H 0.4449 0.8009 -0.1966 0.158 Uiso 1 1 calc R

loop_
_atom_site_aniso_label
_atom_site_aniso_U_11
_atom_site_aniso_U_22
_atom_site_aniso_U_33
_atom_site_aniso_U_23
_atom_site_aniso_U_13
_atom_site_aniso_U_12
Ru1 0.02794(15) 0.02790(15) 0.03003(16) -0.00727(11) -0.00756(11) -0.00510(11)
Ru2 0.02661(15) 0.03597(16) 0.03537(17) -0.01357(12) -0.00543(12) -0.00591(11)
O1 0.094(2) 0.0423(16) 0.075(2) -0.0297(16) -0.0258(19) -0.0095(16)
O2 0.0564(19) 0.0490(18) 0.106(3) -0.0388(18) -0.0138(18) 0.0041(15)
O3 0.0393(17) 0.092(2) 0.104(3) -0.031(2) -0.0254(17) -0.0189(17)
O4 0.127(3) 0.064(2) 0.059(2) -0.0230(17) -0.047(2) 0.012(2)
O5 0.090(3) 0.063(2) 0.063(2) -0.0066(16) -0.0266(19) -0.0196(18)
O6 0.0448(15) 0.0679(18) 0.0347(14) -0.0177(13) -0.0032(11) -0.0244(13)
O7 0.0553(18) 0.093(2) 0.0587(18) -0.0473(17) -0.0148(15) -0.0092(16)
N1 0.0376(16) 0.0341(15) 0.0364(16) -0.0120(12) -0.0076(13) -0.0119(12)
C1 0.043(2) 0.0370(19) 0.041(2) -0.0080(16) -0.0120(16) -0.0108(16)
C2 0.0315(19) 0.051(2) 0.056(2) -0.0255(19) -0.0063(17) -0.0057(17)
C3 0.035(2) 0.053(2) 0.052(2) -0.0196(19) -0.0087(17) -0.0056(17)
C4 0.048(2) 0.048(2) 0.043(2) -0.0108(17) -0.0063(17) -0.0211(18)
C5 0.069(3) 0.038(2) 0.061(3) -0.0044(19) -0.018(2) -0.025(2)
C6 0.074(3) 0.032(2) 0.062(3) -0.0159(18) -0.024(2) -0.0063(19)
C7 0.055(2) 0.0344(19) 0.046(2) -0.0173(16) -0.0157(18) -0.0014(17)
C8 0.0388(19) 0.0332(17) 0.0328(18) -0.0115(14) -0.0093(15) -0.0062(14)
C9 0.0328(17) 0.0311(16) 0.0312(17) -0.0107(14) -0.0080(14) -0.0048(13)
C10 0.0302(17) 0.0382(18) 0.0334(18) -0.0134(15) -0.0038(14) -0.0027(14)
C11 0.040(2) 0.049(2) 0.060(3) -0.0211(19) -0.0130(19) 0.0021(18)
C12 0.031(2) 0.075(3) 0.083(3) -0.040(3) -0.014(2) 0.008(2)
C13 0.033(2) 0.084(3) 0.071(3) -0.035(3) -0.002(2) -0.018(2)
C14 0.042(2) 0.057(2) 0.046(2) -0.0187(19) 0.0003(17) -0.0208(19)
C15 0.0371(19) 0.0409(19) 0.0324(18) -0.0131(15) -0.0029(15) -0.0069(15)
C16 0.0396(19) 0.0364(18) 0.0275(17) -0.0074(14) -0.0065(15) -0.0067(15)
C17 0.0341(17) 0.0354(17) 0.0275(16) -0.0113(14) -0.0088(14) -0.0039(14)
C18 0.0340(18) 0.0430(19) 0.0372(19) -0.0146(16) -0.0107(15) -0.0028(15)
C19 0.043(2) 0.045(2) 0.052(2) -0.0168(18) -0.0232(18) 0.0037(17)
C20 0.048(2) 0.055(2) 0.051(2) -0.017(2) -0.0302(19) 0.0060(19)
C21 0.095(4) 0.097(4) 0.053(3) 0.006(3) -0.021(3) -0.032(3)
C22 0.044(2) 0.050(2) 0.044(2) -0.0064(17) -0.0220(18) -0.0054(17)
C23 0.050(2) 0.0348(18) 0.0320(18) -0.0045(15) -0.0151(16) -0.0078(16)
C24 0.050(2) 0.042(2) 0.0289(18) -0.0065(15) -0.0111(16) -0.0125(17)
C25 0.064(3) 0.174(7) 0.124(5) -0.119(5) -0.016(3) 0.001(4)

loop_
_atom_type_symbol
_atom_type_description
_atom_type_scat_dispersion_real
_atom_type_scat_dispersion_imag
_atom_type_scat_source
C C 0.0033 0.0016 'International Tables Vol C Tables 4.2.6.8 and 6.1.1.4'
H H 0.0000 0.0000 'International Tables Vol C Tables 4.2.6.8 and 6.1.1.4'
N N 0.0061 0.0033 'International Tables Vol C Tables 4.2.6.8 and 6.1.1.4'
O O 0.0106 0.0060 'International Tables Vol C Tables 4.2.6.8 and 6.1.1.4'
Ru Ru -1.2594 0.8363 'International Tables Vol C Tables 4.2.6.8 and 6.1.1.4'

loop_
_geom_angle_atom_site_label_1
_geom_angle_atom_site_label_2
_geom_angle_atom_site_label_3
_geom_angle
C1 Ru1 C23 98.05(15)
C1 Ru1 C22 86.25(16)
C23 Ru1 C22 38.47(14)
C1 Ru1 C16 103.33(15)
C23 Ru1 C16 157.33(14)
C22 Ru1 C16 149.69(14)
C1 Ru1 C9 161.43(15)
C23 Ru1 C9 95.59(13)
C22 Ru1 C9 112.19(14)
C16 Ru1 C9 61.91(12)
C1 Ru1 C17 124.35(14)
C23 Ru1 C17 122.27(13)
C22 Ru1 C17 149.08(14)
C16 Ru1 C17 37.12(12)
C9 Ru1 C17 37.09(12)
C1 Ru1 C15 115.24(14)
C23 Ru1 C15 136.16(14)
C22 Ru1 C15 113.25(15)
C16 Ru1 C15 36.67(13)
C9 Ru1 C15 60.58(12)
C17 Ru1 C15 60.86(13)
C1 Ru1 C10 148.62(14)
C23 Ru1 C10 103.22(13)
C22 Ru1 C10 96.20(15)
C16 Ru1 C10 60.87(13)
C9 Ru1 C10 36.15(12)
C17 Ru1 C10 60.68(12)
C15 Ru1 C10 35.76(12)
C1 Ru1 Ru2 97.87(12)
C23 Ru1 Ru2 77.76(10)
C22 Ru1 Ru2 115.62(10)
C16 Ru1 Ru2 91.80(9)
C9 Ru1 Ru2 72.80(9)
C17 Ru1 Ru2 60.84(8)
C15 Ru1 Ru2 121.69(9)
C10 Ru1 Ru2 108.95(9)
C2 Ru2 C3 90.44(17)
C2 Ru2 C18 94.84(16)
C3 Ru2 C18 93.52(16)
C2 Ru2 N1 175.80(14)
C3 Ru2 N1 92.83(14)
C18 Ru2 N1 82.34(12)
C2 Ru2 O6 92.95(15)
C3 Ru2 O6 99.36(14)
C18 Ru2 O6 164.88(12)
N1 Ru2 O6 89.11(11)
C2 Ru2 C17 101.85(14)
C3 Ru2 C17 126.08(15)
C18 Ru2 C17 33.89(12)
N1 Ru2 C17 74.08(10)
O6 Ru2 C17 131.46(10)
C2 Ru2 Ru1 89.80(12)
C3 Ru2 Ru1 175.13(13)
C18 Ru2 Ru1 81.61(10)
N1 Ru2 Ru1 86.72(8)
O6 Ru2 Ru1 85.49(7)
C17 Ru2 Ru1 49.16(7)
C20 O5 C21 116.2(4)
C24 O6 Ru2 107.1(2)
C24 O7 C25 116.2(4)
C4 N1 C8 118.0(3)
C4 N1 Ru2 123.4(3)
C8 N1 Ru2 118.5(2)
O1 C1 Ru1 178.4(4)
O2 C2 Ru2 178.2(4)
O3 C3 Ru2 177.4(4)
N1 C4 C5 122.4(4)
N1 C4 H4A 118.8
C5 C4 H4A 118.8
C4 C5 C6 119.3(4)
C4 C5 H5A 120.4
C6 C5 H5A 120.4
C7 C6 C5 118.9(4)
C7 C6 H6A 120.6
C5 C6 H6A 120.6
C6 C7 C8 120.0(4)
C6 C7 H7A 120.0
C8 C7 H7A 120.0
N1 C8 C7 121.4(3)
N1 C8 C9 114.5(3)
C7 C8 C9 124.1(3)
C10 C9 C17 109.1(3)
C10 C9 C8 129.0(3)
C17 C9 C8 121.9(3)
C10 C9 Ru1 76.08(19)
C17 C9 Ru1 72.21(18)
C8 C9 Ru1 118.7(2)
C11 C10 C9 133.3(3)
C11 C10 C15 119.7(3)
C9 C10 C15 106.9(3)
C11 C10 Ru1 124.3(3)
C9 C10 Ru1 67.77(18)
C15 C10 Ru1 70.75(19)
C12 C11 C10 118.0(4)
C12 C11 H11A 121.0
C10 C11 H11A 121.0
C11 C12 C13 122.3(4)
C11 C12 H12A 118.9
C13 C12 H12A 118.9
C14 C13 C12 121.6(4)
C14 C13 H13A 119.2
C12 C13 H13A 119.2
C13 C14 C15 119.1(4)
C13 C14 H14A 120.5
C15 C14 H14A 120.5
C14 C15 C16 132.7(3)
C14 C15 C10 119.2(3)
C16 C15 C10 108.0(3)
C14 C15 Ru1 126.2(3)
C16 C15 Ru1 67.70(19)
C10 C15 Ru1 73.49(19)
C17 C16 C15 108.8(3)
C17 C16 Ru1 73.38(19)
C15 C16 Ru1 75.6(2)
C17 C16 H16A 125.2
C15 C16 H16A 125.2
Ru1 C16 H16A 125.2
C16 C17 C9 106.6(3)
C16 C17 C18 129.3(3)
C9 C17 C18 123.8(3)
C16 C17 Ru1 69.51(19)
C9 C17 Ru1 70.70(18)
C18 C17 Ru1 120.5(2)
C16 C17 Ru2 125.6(2)
C9 C17 Ru2 92.5(2)
C18 C17 Ru2 53.47(17)
Ru1 C17 Ru2 70.00(9)
C17 C18 C19 115.0(3)
C17 C18 Ru2 92.6(2)
C19 C18 Ru2 120.0(3)
C17 C18 H18A 109.3
C19 C18 H18A 109.3
Ru2 C18 H18A 109.3
C20 C19 C18 112.2(3)
C20 C19 H19A 109.2
C18 C19 H19A 109.2
C20 C19 H19B 109.2
C18 C19 H19B 109.2
H19A C19 H19B 107.9
O4 C20 O5 122.7(4)
O4 C20 C19 125.1(4)
O5 C20 C19 112.2(4)
O5 C21 H21A 109.5
O5 C21 H21B 109.5
H21A C21 H21B 109.5
O5 C21 H21C 109.5
H21A C21 H21C 109.5
H21B C21 H21C 109.5
C23 C22 Ru1 70.4(2)
C23 C22 H22A 116.6
Ru1 C22 H22A 116.6
C23 C22 H22B 116.6
Ru1 C22 H22B 116.6
H22A C22 H22B 113.6
C22 C23 C24 124.6(4)
C22 C23 Ru1 71.1(2)
C24 C23 Ru1 107.3(2)
C22 C23 H23A 114.9
C24 C23 H23A 114.9
Ru1 C23 H23A 114.9
O6 C24 O7 121.0(4)
O6 C24 C23 123.4(3)
O7 C24 C23 115.6(3)
O7 C25 H25A 109.5
O7 C25 H25B 109.5
H25A C25 H25B 109.5
O7 C25 H25C 109.5
H25A C25 H25C 109.5
H25B C25 H25C 109.5

loop_
_geom_bond_atom_site_label_1
_geom_bond_atom_site_label_2
_geom_bond_distance
Ru1 C1 1.809(4)
Ru1 C23 2.115(3)
Ru1 C22 2.123(4)
Ru1 C16 2.197(3)
Ru1 C9 2.227(3)
Ru1 C17 2.247(3)
Ru1 C15 2.300(3)
Ru1 C10 2.336(3)
Ru1 Ru2 2.7908(9)
Ru2 C2 1.821(4)
Ru2 C3 1.845(4)
Ru2 C18 2.086(4)
Ru2 N1 2.129(3)
Ru2 O6 2.244(3)
Ru2 C17 2.594(3)
O1 C1 1.141(4)
O2 C2 1.131(5)
O3 C3 1.107(5)
O4 C20 1.180(5)
O5 C20 1.308(5)
O5 C21 1.433(6)
O6 C24 1.226(4)
O7 C24 1.302(4)
O7 C25 1.433(6)
N1 C4 1.331(4)
N1 C8 1.341(4)
C4 C5 1.355(6)
C4 H4A 0.9300
C5 C6 1.359(6)
C5 H5A 0.9300
C6 C7 1.350(5)
C6 H6A 0.9300
C7 C8 1.360(5)
C7 H7A 0.9300
C8 C9 1.453(5)
C9 C10 1.419(5)
C9 C17 1.423(5)
C10 C11 1.401(5)
C10 C15 1.424(5)
C11 C12 1.340(6)
C11 H11A 0.9300
C12 C13 1.383(7)
C12 H12A 0.9300
C13 C14 1.334(6)
C13 H13A 0.9300
C14 C15 1.393(5)
C14 H14A 0.9300
C15 C16 1.418(5)
C16 C17 1.415(5)
C16 H16A 0.9800
C17 C18 1.448(5)
C18 C19 1.495(5)
C18 H18A 0.9800
C19 C20 1.477(6)
C19 H19A 0.9700
C19 H19B 0.9700
C21 H21A 0.9600
C21 H21B 0.9600
C21 H21C 0.9600
C22 C23 1.396(5)
C22 H22A 0.9700
C22 H22B 0.9700
C23 C24 1.421(5)
C23 H23A 0.9800
C25 H25A 0.9600
C25 H25B 0.9600
C25 H25C 0.9600

loop_
_geom_torsion_atom_site_label_1
_geom_torsion_atom_site_label_2
_geom_torsion_atom_site_label_3
_geom_torsion_atom_site_label_4
_geom_torsion
C1 Ru1 Ru2 C2 -19.18(17)
C23 Ru1 Ru2 C2 -115.77(17)
C22 Ru1 Ru2 C2 -108.79(18)
C16 Ru1 Ru2 C2 84.54(16)
C9 Ru1 Ru2 C2 144.35(16)
C17 Ru1 Ru2 C2 105.93(16)
C15 Ru1 Ru2 C2 107.06(17)
C10 Ru1 Ru2 C2 144.27(16)
C1 Ru1 Ru2 C3 -112.0(15)
C23 Ru1 Ru2 C3 151.4(15)
C22 Ru1 Ru2 C3 158.4(15)
C16 Ru1 Ru2 C3 -8.3(15)
C9 Ru1 Ru2 C3 51.5(15)
C17 Ru1 Ru2 C3 13.1(15)
C15 Ru1 Ru2 C3 14.2(15)
C10 Ru1 Ru2 C3 51.4(15)
C1 Ru1 Ru2 C18 -114.11(15)
C23 Ru1 Ru2 C18 149.31(15)
C22 Ru1 Ru2 C18 156.29(16)
C16 Ru1 Ru2 C18 -10.38(13)
C9 Ru1 Ru2 C18 49.43(13)
C17 Ru1 Ru2 C18 11.01(14)
C15 Ru1 Ru2 C18 12.13(14)
C10 Ru1 Ru2 C18 49.35(14)
C1 Ru1 Ru2 N1 163.16(14)
C23 Ru1 Ru2 N1 66.57(13)
C22 Ru1 Ru2 N1 73.55(15)
C16 Ru1 Ru2 N1 -93.12(12)
C9 Ru1 Ru2 N1 -33.31(12)
C17 Ru1 Ru2 N1 -71.73(12)
C15 Ru1 Ru2 N1 -70.60(13)
C10 Ru1 Ru2 N1 -33.39(12)
C1 Ru1 Ru2 O6 73.79(14)
C23 Ru1 Ru2 O6 -22.79(13)
C22 Ru1 Ru2 O6 -15.81(15)
C16 Ru1 Ru2 O6 177.52(11)
C9 Ru1 Ru2 O6 -122.67(12)
C17 Ru1 Ru2 O6 -161.09(12)
C15 Ru1 Ru2 O6 -159.97(13)
C10 Ru1 Ru2 O6 -122.75(12)
C1 Ru1 Ru2 C17 -125.12(15)
C23 Ru1 Ru2 C17 138.30(14)
C22 Ru1 Ru2 C17 145.28(16)
C16 Ru1 Ru2 C17 -21.39(13)
C9 Ru1 Ru2 C17 38.42(13)
C15 Ru1 Ru2 C17 1.13(13)
C10 Ru1 Ru2 C17 38.34(13)
C2 Ru2 O6 C24 87.2(3)
C3 Ru2 O6 C24 178.1(3)
C18 Ru2 O6 C24 -33.8(6)
N1 Ru2 O6 C24 -89.1(3)
C17 Ru2 O6 C24 -21.5(3)
Ru1 Ru2 O6 C24 -2.4(2)
C2 Ru2 N1 C4 176.1(19)
C3 Ru2 N1 C4 34.9(3)
C18 Ru2 N1 C4 128.1(3)
O6 Ru2 N1 C4 -64.4(3)
C17 Ru2 N1 C4 161.7(3)
Ru1 Ru2 N1 C4 -149.9(3)
C2 Ru2 N1 C8 -6(2)
C3 Ru2 N1 C8 -146.8(3)
C18 Ru2 N1 C8 -53.6(3)
O6 Ru2 N1 C8 113.8(3)
C17 Ru2 N1 C8 -20.0(2)
Ru1 Ru2 N1 C8 28.3(2)
C23 Ru1 C1 O1 28(13)
C22 Ru1 C1 O1 65(13)
C16 Ru1 C1 O1 -144(13)
C9 Ru1 C1 O1 -109(13)
C17 Ru1 C1 O1 -110(13)
C15 Ru1 C1 O1 179(100)
C10 Ru1 C1 O1 161(13)
Ru2 Ru1 C1 O1 -50(13)
C3 Ru2 C2 O2 36(13)
C18 Ru2 C2 O2 -58(13)
N1 Ru2 C2 O2 -106(12)
O6 Ru2 C2 O2 135(13)
C17 Ru2 C2 O2 -92(13)
Ru1 Ru2 C2 O2 -140(13)
C2 Ru2 C3 O3 -49(9)
C18 Ru2 C3 O3 46(9)
N1 Ru2 C3 O3 128(9)
O6 Ru2 C3 O3 -142(9)
C17 Ru2 C3 O3 56(9)
Ru1 Ru2 C3 O3 44(10)
C8 N1 C4 C5 -2.0(6)
Ru2 N1 C4 C5 176.2(3)
N1 C4 C5 C6 1.5(7)
C4 C5 C6 C7 -1.0(7)
C5 C6 C7 C8 1.2(6)
C4 N1 C8 C7 2.2(5)
Ru2 N1 C8 C7 -176.2(3)
C4 N1 C8 C9 -178.8(3)
Ru2 N1 C8 C9 2.9(4)
C6 C7 C8 N1 -1.8(6)
C6 C7 C8 C9 179.2(4)
N1 C8 C9 C10 -143.9(4)
C7 C8 C9 C10 35.2(6)
N1 C8 C9 C17 37.3(5)
C7 C8 C9 C17 -143.6(4)
N1 C8 C9 Ru1 -48.7(4)
C7 C8 C9 Ru1 130.4(3)
C1 Ru1 C9 C10 -118.0(4)
C23 Ru1 C9 C10 104.8(2)
C22 Ru1 C9 C10 68.9(2)
C16 Ru1 C9 C10 -78.2(2)
C17 Ru1 C9 C10 -115.7(3)
C15 Ru1 C9 C10 -36.16(19)
Ru2 Ru1 C9 C10 -179.9(2)
C1 Ru1 C9 C17 -2.3(5)
C23 Ru1 C9 C17 -139.5(2)
C22 Ru1 C9 C17 -175.40(19)
C16 Ru1 C9 C17 37.55(19)
C15 Ru1 C9 C17 79.6(2)
C10 Ru1 C9 C17 115.7(3)
Ru2 Ru1 C9 C17 -64.14(17)
C1 Ru1 C9 C8 114.9(5)
C23 Ru1 C9 C8 -22.3(3)
C22 Ru1 C9 C8 -58.2(3)
C16 Ru1 C9 C8 154.7(3)
C17 Ru1 C9 C8 117.2(3)
C15 Ru1 C9 C8 -163.2(3)
C10 Ru1 C9 C8 -127.1(3)
Ru2 Ru1 C9 C8 53.0(2)
C17 C9 C10 C11 177.9(4)
C8 C9 C10 C11 -1.0(7)
Ru1 C9 C10 C11 -116.9(4)
C17 C9 C10 C15 -5.0(4)
C8 C9 C10 C15 176.1(3)
Ru1 C9 C10 C15 60.2(2)
C17 C9 C10 Ru1 -65.2(2)
C8 C9 C10 Ru1 115.9(4)
C1 Ru1 C10 C11 -84.5(4)
C23 Ru1 C10 C11 46.9(3)
C22 Ru1 C10 C11 8.5(3)
C16 Ru1 C10 C11 -150.5(4)
C9 Ru1 C10 C11 128.2(4)
C17 Ru1 C10 C11 166.7(4)
C15 Ru1 C10 C11 -113.4(4)
Ru2 Ru1 C10 C11 128.3(3)
C1 Ru1 C10 C9 147.3(3)
C23 Ru1 C10 C9 -81.3(2)
C22 Ru1 C10 C9 -119.7(2)
C16 Ru1 C10 C9 81.3(2)
C17 Ru1 C10 C9 38.54(19)
C15 Ru1 C10 C9 118.4(3)
Ru2 Ru1 C10 C9 0.1(2)
C1 Ru1 C10 C15 28.9(4)
C23 Ru1 C10 C15 160.3(2)
C22 Ru1 C10 C15 121.9(2)
C16 Ru1 C10 C15 -37.1(2)
C9 Ru1 C10 C15 -118.4(3)
C17 Ru1 C10 C15 -79.9(2)
Ru2 Ru1 C10 C15 -118.29(19)
C9 C10 C11 C12 179.8(4)
C15 C10 C11 C12 3.0(6)
Ru1 C10 C11 C12 89.0(5)
C10 C11 C12 C13 0.0(7)
C11 C12 C13 C14 -2.9(8)
C12 C13 C14 C15 2.4(7)
C13 C14 C15 C16 178.3(4)
C13 C14 C15 C10 0.7(6)
C13 C14 C15 Ru1 -89.6(5)
C11 C10 C15 C14 -3.4(5)
C9 C10 C15 C14 179.0(3)
Ru1 C10 C15 C14 -122.7(3)
C11 C10 C15 C16 178.4(3)
C9 C10 C15 C16 0.8(4)
Ru1 C10 C15 C16 59.2(2)
C11 C10 C15 Ru1 119.3(3)
C9 C10 C15 Ru1 -58.3(2)
C1 Ru1 C15 C14 -49.4(4)
C23 Ru1 C15 C14 86.2(4)
C22 Ru1 C15 C14 47.7(4)
C16 Ru1 C15 C14 -127.5(4)
C9 Ru1 C15 C14 151.0(4)
C17 Ru1 C15 C14 -166.2(4)
C10 Ru1 C15 C14 114.4(4)
Ru2 Ru1 C15 C14 -167.4(3)
C1 Ru1 C15 C16 78.1(2)
C23 Ru1 C15 C16 -146.3(2)
C22 Ru1 C15 C16 175.2(2)
C9 Ru1 C15 C16 -81.5(2)
C17 Ru1 C15 C16 -38.7(2)
C10 Ru1 C15 C16 -118.1(3)
Ru2 Ru1 C15 C16 -39.9(2)
C1 Ru1 C15 C10 -163.8(2)
C23 Ru1 C15 C10 -28.2(3)
C22 Ru1 C15 C10 -66.7(2)
C16 Ru1 C15 C10 118.1(3)
C9 Ru1 C15 C10 36.6(2)
C17 Ru1 C15 C10 79.3(2)
Ru2 Ru1 C15 C10 78.2(2)
C14 C15 C16 C17 -174.2(4)
C10 C15 C16 C17 3.6(4)
Ru1 C15 C16 C17 66.5(2)
C14 C15 C16 Ru1 119.4(4)
C10 C15 C16 Ru1 -62.8(2)
C1 Ru1 C16 C17 130.4(2)
C23 Ru1 C16 C17 -29.8(4)
C22 Ru1 C16 C17 -123.8(3)
C9 Ru1 C16 C17 -37.52(19)
C15 Ru1 C16 C17 -115.1(3)
C10 Ru1 C16 C17 -78.9(2)
Ru2 Ru1 C16 C17 31.86(19)
C1 Ru1 C16 C15 -114.5(2)
C23 Ru1 C16 C15 85.3(4)
C22 Ru1 C16 C15 -8.7(4)
C9 Ru1 C16 C15 77.6(2)
C17 Ru1 C16 C15 115.1(3)
C10 Ru1 C16 C15 36.2(2)
Ru2 Ru1 C16 C15 146.93(19)
C15 C16 C17 C9 -6.6(4)
Ru1 C16 C17 C9 61.3(2)
C15 C16 C17 C18 178.9(3)
Ru1 C16 C17 C18 -113.2(4)
C15 C16 C17 Ru1 -68.0(2)
C15 C16 C17 Ru2 -112.2(3)
Ru1 C16 C17 Ru2 -44.3(2)
C10 C9 C17 C16 7.2(4)
C8 C9 C17 C16 -173.8(3)
Ru1 C9 C17 C16 -60.6(2)
C10 C9 C17 C18 -177.9(3)
C8 C9 C17 C18 1.1(5)
Ru1 C9 C17 C18 114.3(3)
C10 C9 C17 Ru1 67.7(2)
C8 C9 C17 Ru1 -113.2(3)
C10 C9 C17 Ru2 135.5(2)
C8 C9 C17 Ru2 -45.4(3)
Ru1 C9 C17 Ru2 67.79(9)
C1 Ru1 C17 C16 -63.9(3)
C23 Ru1 C17 C16 166.9(2)
C22 Ru1 C17 C16 125.3(3)
C9 Ru1 C17 C16 117.0(3)
C15 Ru1 C17 C16 38.3(2)
C10 Ru1 C17 C16 79.5(2)
Ru2 Ru1 C17 C16 -142.8(2)
C1 Ru1 C17 C9 179.1(2)
C23 Ru1 C17 C9 49.9(2)
C22 Ru1 C17 C9 8.3(4)
C16 Ru1 C17 C9 -117.0(3)
C15 Ru1 C17 C9 -78.7(2)
C10 Ru1 C17 C9 -37.55(19)
Ru2 Ru1 C17 C9 100.16(19)
C1 Ru1 C17 C18 60.6(3)
C23 Ru1 C17 C18 -68.7(3)
C22 Ru1 C17 C18 -110.2(3)
C16 Ru1 C17 C18 124.4(4)
C9 Ru1 C17 C18 -118.6(3)
C15 Ru1 C17 C18 162.7(3)
C10 Ru1 C17 C18 -156.1(3)
Ru2 Ru1 C17 C18 -18.4(2)
C1 Ru1 C17 Ru2 78.96(16)
C23 Ru1 C17 Ru2 -50.25(15)
C22 Ru1 C17 Ru2 -91.8(3)
C16 Ru1 C17 Ru2 142.8(2)
C9 Ru1 C17 Ru2 -100.16(19)
C15 Ru1 C17 Ru2 -178.90(13)
C10 Ru1 C17 Ru2 -137.71(13)
C2 Ru2 C17 C16 -35.2(3)
C3 Ru2 C17 C16 -134.6(3)
C18 Ru2 C17 C16 -116.1(4)
N1 Ru2 C17 C16 143.7(3)
O6 Ru2 C17 C16 69.6(3)
Ru1 Ru2 C17 C16 44.1(2)
C2 Ru2 C17 C9 -147.7(2)
C3 Ru2 C17 C9 112.9(2)
C18 Ru2 C17 C9 131.4(3)
N1 Ru2 C17 C9 31.24(19)
O6 Ru2 C17 C9 -42.9(2)
Ru1 Ru2 C17 C9 -68.42(18)
C2 Ru2 C17 C18 80.9(2)
C3 Ru2 C17 C18 -18.4(3)
N1 Ru2 C17 C18 -100.1(2)
O6 Ru2 C17 C18 -174.3(2)
Ru1 Ru2 C17 C18 160.2(2)
C2 Ru2 C17 Ru1 -79.27(14)
C3 Ru2 C17 Ru1 -178.64(15)
C18 Ru2 C17 Ru1 -160.2(2)
N1 Ru2 C17 Ru1 99.66(11)
O6 Ru2 C17 Ru1 25.53(16)
C16 C17 C18 C19 -15.8(5)
C9 C17 C18 C19 170.5(3)
Ru1 C17 C18 C19 -103.4(3)
Ru2 C17 C18 C19 -125.0(3)
C16 C17 C18 Ru2 109.2(3)
C9 C17 C18 Ru2 -64.5(3)
Ru1 C17 C18 Ru2 21.7(3)
C2 Ru2 C18 C17 -104.1(2)
C3 Ru2 C18 C17 165.2(2)
N1 Ru2 C18 C17 72.8(2)
O6 Ru2 C18 C17 16.7(6)
Ru1 Ru2 C18 C17 -15.01(19)
C2 Ru2 C18 C19 16.9(3)
C3 Ru2 C18 C19 -73.9(3)
N1 Ru2 C18 C19 -166.3(3)
O6 Ru2 C18 C19 137.7(4)
C17 Ru2 C18 C19 121.0(4)
Ru1 Ru2 C18 C19 106.0(3)
C17 C18 C19 C20 -67.2(4)
Ru2 C18 C19 C20 -176.3(3)
C21 O5 C20 O4 1.2(7)
C21 O5 C20 C19 -179.1(4)
C18 C19 C20 O4 -32.4(6)
C18 C19 C20 O5 147.9(3)
C1 Ru1 C22 C23 -107.9(3)
C16 Ru1 C22 C23 141.8(3)
C9 Ru1 C22 C23 69.9(3)
C17 Ru1 C22 C23 64.5(4)
C15 Ru1 C22 C23 136.2(2)
C10 Ru1 C22 C23 103.5(2)
Ru2 Ru1 C22 C23 -11.0(3)
Ru1 C22 C23 C24 98.4(3)
C1 Ru1 C23 C22 73.5(3)
C16 Ru1 C23 C22 -126.0(4)
C9 Ru1 C23 C22 -119.1(2)
C17 Ru1 C23 C22 -146.8(2)
C15 Ru1 C23 C22 -66.8(3)
C10 Ru1 C23 C22 -83.3(2)
Ru2 Ru1 C23 C22 169.9(2)
C1 Ru1 C23 C24 -47.9(3)
C22 Ru1 C23 C24 -121.4(4)
C16 Ru1 C23 C24 112.6(4)
C9 Ru1 C23 C24 119.4(3)
C17 Ru1 C23 C24 91.8(3)
C15 Ru1 C23 C24 171.8(2)
C10 Ru1 C23 C24 155.3(2)
Ru2 Ru1 C23 C24 48.4(2)
Ru2 O6 C24 O7 -131.2(3)
Ru2 O6 C24 C23 48.6(4)
C25 O7 C24 O6 7.1(6)
C25 O7 C24 C23 -172.7(5)
C22 C23 C24 O6 -158.7(4)
Ru1 C23 C24 O6 -80.0(4)
C22 C23 C24 O7 21.2(5)
Ru1 C23 C24 O7 99.8(3)
